data_2241731
loop_
_publ_author_name
'Hilvano, Edward Gabrielle V.'
'Yang, Guang'
'Emnacen, Inno A.'
'Rybak-Akimova, Elena V.'
'Billones, Junie B.'
'Carrillo, Maria Constancia O.'
'Noll, Bruce C.'
'Organo, Voltaire G.'

_publ_section_title
;
 Synthesis and crystal structure of
 [2,7,12-trimethyl-3,7,11,17-tetraazabicyclo[11.3.1]heptadeca-1(17),13,15-triene-\k^4^<i>N</i>]copper(II)
 bis(perchlorate)
;
_journal_coeditor_code ZL2666
_journal_issue 7
_journal_name_full 'Acta Crystallographica Section E'
_journal_page_first 1009
_journal_page_last 1012
_journal_paper_doi 10.1107/S2056989016009701
_journal_volume 72
_journal_year 2016
_chemical_formula_iupac '[Cu (C16 H28 N4)] (Cl O4)2'
_chemical_formula_moiety 'C16 H28 Cu N4 2+, 2(Cl O4 -)'
_chemical_formula_sum 'C16 H28 Cl2 Cu N4 O8'
_chemical_formula_weight 538.86
_chemical_name_systematic
;
[2,7,12-Trimethyl-3,7,11,17-tetraazabicyclo[11.3.1]heptadeca-\
1(17),13,15-triene-\k^4^<i>N</i>]copper(II) bis(perchlorate)
;
_space_group_crystal_system monoclinic
_space_group_IT_number 14
_space_group_name_Hall '-P 2yn'
_space_group_name_H-M_alt 'P 1 21/n 1'
_symmetry_space_group_name_Hall '-P 2yn'
_symmetry_space_group_name_H-M 'P 1 21/n 1'
_atom_sites_solution_hydrogens mixed
_audit_creation_method SHELXL-2014/7
_cell_angle_alpha 90
_cell_angle_beta 90.153(3)
_cell_angle_gamma 90
_cell_formula_units_Z 4
_cell_length_a 8.6918(12)
_cell_length_b 12.0588(16)
_cell_length_c 20.068(3)
_cell_measurement_reflns_used 9732
_cell_measurement_temperature 100(2)
_cell_measurement_theta_max 30.64
_cell_measurement_theta_min 2.89
_cell_volume 2103.4(5)
_computing_cell_refinement
;
SAINT (Bruker, 2013)
;
_computing_data_collection
;
APEX2 and <i>Bruker Instrument Service</i> (Bruker, 2013)
;
_computing_data_reduction
;
SAINT (Bruker, 2013)
;
_computing_molecular_graphics
;
Mercury (Macrae <i>et al.</i>,  2006) and OLEX2 (Dolomanov <i>et
al.</i>,  2009)
;
_computing_publication_material
;
publCIF (Westrip, 2010)
;
_computing_structure_refinement
;
SHELXL2014 (Sheldrick, 2015b)
;
_computing_structure_solution
;
SHELXT (Sheldrick, 2015a)
;
_diffrn_ambient_temperature 100(2)
_diffrn_detector_area_resol_mean 1.024
_diffrn_measured_fraction_theta_full 0.996
_diffrn_measured_fraction_theta_max 0.992
_diffrn_measurement_device_type 'Bruker D8 QUEST'
_diffrn_measurement_method '\f and \w scans'
_diffrn_radiation_type MoK\a
_diffrn_radiation_wavelength 0.71073
_diffrn_reflns_av_R_equivalents 0.0297
_diffrn_reflns_limit_h_max 11
_diffrn_reflns_limit_h_min -11
_diffrn_reflns_limit_k_max 16
_diffrn_reflns_limit_k_min -16
_diffrn_reflns_limit_l_max 27
_diffrn_reflns_limit_l_min -27
_diffrn_reflns_number 36478
_diffrn_reflns_theta_full 25.242
_diffrn_reflns_theta_max 29.221
_diffrn_reflns_theta_min 2.889
_exptl_absorpt_coefficient_mu 1.346
_exptl_absorpt_correction_T_max 0.4541
_exptl_absorpt_correction_T_min 0.4135
_exptl_absorpt_correction_type multi-scan
_exptl_absorpt_process_details
;
(Krause <i>et al.</i>,  2015)
;
_exptl_crystal_colour 'clear dark blue'
_exptl_crystal_density_diffrn 1.702
_exptl_crystal_description 'clear dark blue cube'
_exptl_crystal_F_000 1116
_exptl_crystal_size_max 0.24
_exptl_crystal_size_mid 0.21
_exptl_crystal_size_min 0.21
_refine_diff_density_max 0.498
_refine_diff_density_min -0.332
_refine_ls_extinction_method none
_refine_ls_goodness_of_fit_ref 1.062
_refine_ls_hydrogen_treatment mixed
_refine_ls_matrix_type full
_refine_ls_number_parameters 292
_refine_ls_number_reflns 5284
_refine_ls_number_restraints 0
_refine_ls_restrained_S_all 1.062
_refine_ls_R_factor_all 0.0272
_refine_ls_R_factor_gt 0.0255
_refine_ls_shift/su_max 0.002
_refine_ls_shift/su_mean 0.000
_refine_ls_structure_factor_coef Fsqd
_refine_ls_weighting_details 'w=1/[\s^2^(Fo^2^)+(0.0270P)^2^+0.3690P] where P=(Fo^2^+2Fc^2^)/3'
_refine_ls_weighting_scheme calc
_refine_ls_wR_factor_gt 0.0616
_refine_ls_wR_factor_ref 0.0623
_reflns_number_gt 5054
_reflns_number_total 5284
_reflns_threshold_expression 'I > 2\s(I)'
_cod_data_source_file zl2666sup1.cif
_cod_data_source_block I
_cod_database_code 2241731
_shelx_space_group_comment
;
The symmetry employed for this shelxl refinement is uniquely defined
by the following loop, which should always be used as a source of
symmetry information in preference to the above space-group names.
They are only intended as comments.
;

loop_
_space_group_symop_operation_xyz
'x, y, z'
'-x+1/2, y+1/2, -z+1/2'
'-x, -y, -z'
'x-1/2, -y-1/2, z-1/2'

loop_
_atom_site_type_symbol
_atom_site_label
_atom_site_fract_x
_atom_site_fract_y
_atom_site_fract_z
_atom_site_U_iso_or_equiv
_atom_site_adp_type
_atom_site_calc_flag
_atom_site_occupancy
Cu Cu1 0.19755(3) 0.24103(2) 0.38162(2) 0.01124(5) Uani d 1
N N1 0.00263(15) 0.31793(10) 0.38014(7) 0.0121(2) Uani d 1
N N2 0.14981(17) 0.22614(12) 0.48078(7) 0.0131(3) Uani d 1
H H2 0.131(3) 0.1590(18) 0.4820(11) 0.016(5) Uiso d 1
N N3 0.40687(15) 0.17015(10) 0.38456(7) 0.0133(2) Uani d 1
N N4 0.16917(17) 0.24951(11) 0.28059(7) 0.0133(3) Uani d 1
H H4 0.126(2) 0.1870(18) 0.2721(10) 0.014(5) Uiso d 1
C C1 -0.05040(19) 0.35796(13) 0.32233(8) 0.0132(3) Uani d 1
C C2 -0.1787(2) 0.42658(14) 0.32010(8) 0.0158(3) Uani d 1
H H2A -0.2162 0.4538 0.2799 0.019 Uiso calc 1
C C3 -0.24897(18) 0.45302(14) 0.37997(9) 0.0169(3) Uani d 1
H H3 -0.3339 0.4999 0.3803 0.020 Uiso calc 1
C C4 -0.1932(2) 0.40991(13) 0.43957(8) 0.0160(3) Uani d 1
H H4A -0.2407 0.4268 0.4798 0.019 Uiso calc 1
C C5 -0.06452(19) 0.34082(13) 0.43793(8) 0.0126(3) Uani d 1
C C6 0.00692(19) 0.28859(13) 0.49932(8) 0.0135(3) Uani d 1
H H6 0.0363 0.3483 0.5299 0.016 Uiso calc 1
C C7 -0.1071(2) 0.21384(15) 0.53495(9) 0.0191(3) Uani d 1
H H7A -0.1304 0.1510 0.5073 0.029 Uiso calc 1
H H7B -0.1998 0.2544 0.5438 0.029 Uiso calc 1
H H7C -0.0630 0.1888 0.5762 0.029 Uiso calc 1
C C8 0.2787(2) 0.24911(14) 0.52748(9) 0.0162(4) Uani d 1
H H8A 0.2451 0.2360 0.5728 0.019 Uiso calc 1
H H8B 0.3086 0.3264 0.5238 0.019 Uiso calc 1
C C9 0.4161(2) 0.17602(15) 0.51239(8) 0.0186(3) Uani d 1
H H9A 0.3824 0.0993 0.5121 0.022 Uiso calc 1
H H9B 0.4906 0.1842 0.5481 0.022 Uiso calc 1
C C10 0.4954(2) 0.20050(14) 0.44663(8) 0.0159(3) Uani d 1
H H10A 0.5183 0.2792 0.4450 0.019 Uiso calc 1
H H10B 0.5927 0.1611 0.4460 0.019 Uiso calc 1
C C11 0.3963(2) 0.04734(13) 0.38084(10) 0.0193(3) Uani d 1
H H11A 0.3423 0.0199 0.4191 0.029 Uiso calc 1
H H11B 0.4979 0.0162 0.3799 0.029 Uiso calc 1
H H11C 0.3418 0.0265 0.3411 0.029 Uiso calc 1
C C12 0.5038(2) 0.21068(15) 0.32814(9) 0.0174(3) Uani d 1
H H12A 0.6037 0.1750 0.3311 0.021 Uiso calc 1
H H12B 0.5200 0.2897 0.3337 0.021 Uiso calc 1
C C13 0.4389(2) 0.19068(15) 0.25850(9) 0.0177(3) Uani d 1
H H13A 0.5213 0.1989 0.2264 0.021 Uiso calc 1
H H13B 0.4023 0.1148 0.2558 0.021 Uiso calc 1
C C14 0.3084(2) 0.26795(13) 0.23923(8) 0.0164(3) Uani d 1
H H14A 0.3422 0.3441 0.2444 0.020 Uiso calc 1
H H14B 0.2825 0.2564 0.1927 0.020 Uiso calc 1
C C15 0.04536(19) 0.33025(14) 0.26215(8) 0.0142(3) Uani d 1
H H15 0.0967 0.3989 0.2484 0.017 Uiso calc 1
C C16 -0.0511(2) 0.29131(16) 0.20309(8) 0.0216(4) Uani d 1
H H16A 0.0151 0.2758 0.1660 0.032 Uiso calc 1
H H16B -0.1229 0.3483 0.1909 0.032 Uiso calc 1
H H16C -0.1061 0.2253 0.2151 0.032 Uiso calc 1
Cl Cl1 0.31018(5) 0.52884(3) 0.37452(2) 0.01419(7) Uani d 1
O O1 0.40486(16) 0.60559(10) 0.41159(6) 0.0200(2) Uani d 1
O O2 0.15073(13) 0.55835(10) 0.38070(7) 0.0214(2) Uani d 1
O O3 0.33372(15) 0.41828(10) 0.40105(7) 0.0221(3) Uani d 1
O O4 0.35382(17) 0.53023(11) 0.30525(6) 0.0254(3) Uani d 1
Cl Cl2 -0.09242(5) 0.01135(3) 0.35753(2) 0.01541(8) Uani d 1
O O5 -0.14975(19) 0.09033(13) 0.30953(8) 0.0323(4) Uani d 1
O O6 0.05744(15) 0.04607(11) 0.38012(8) 0.0289(3) Uani d 1
O O7 -0.1936(2) 0.00640(14) 0.41356(8) 0.0373(4) Uani d 1
O O8 -0.08306(17) -0.09626(11) 0.32766(7) 0.0249(3) Uani d 1

loop_
_atom_site_aniso_label
_atom_site_aniso_U_11
_atom_site_aniso_U_22
_atom_site_aniso_U_33
_atom_site_aniso_U_12
_atom_site_aniso_U_13
_atom_site_aniso_U_23
Cu1 0.01167(8) 0.01105(8) 0.01101(8) 0.00167(6) -0.00066(9) 0.00045(6)
N1 0.0128(6) 0.0102(5) 0.0133(6) -0.0014(4) 0.0012(5) 0.0002(5)
N2 0.0142(6) 0.0122(6) 0.0130(6) 0.0025(5) -0.0011(5) -0.0005(5)
N3 0.0126(6) 0.0100(5) 0.0173(6) -0.0007(5) -0.0024(5) -0.0011(5)
N4 0.0152(8) 0.0105(6) 0.0144(6) 0.0008(5) 0.0011(5) 0.0002(4)
C1 0.0128(7) 0.0127(7) 0.0141(7) -0.0009(5) -0.0001(6) -0.0001(6)
C2 0.0154(8) 0.0162(7) 0.0156(7) 0.0016(6) -0.0027(6) 0.0016(6)
C3 0.0140(6) 0.0167(7) 0.0201(7) 0.0034(5) 0.0009(6) 0.0001(7)
C4 0.0144(7) 0.0185(7) 0.0151(7) 0.0023(6) 0.0018(6) -0.0011(6)
C5 0.0136(7) 0.0123(7) 0.0121(7) -0.0014(6) -0.0006(5) 0.0005(5)
C6 0.0151(8) 0.0129(7) 0.0124(7) 0.0017(6) 0.0004(6) 0.0001(6)
C7 0.0206(8) 0.0182(8) 0.0185(8) 0.0021(7) 0.0052(7) 0.0038(6)
C8 0.0149(10) 0.0211(8) 0.0126(7) -0.0006(6) -0.0029(6) 0.0000(6)
C9 0.0173(8) 0.0214(8) 0.0170(8) 0.0015(7) -0.0028(6) 0.0033(6)
C10 0.0136(7) 0.0173(8) 0.0167(7) 0.0000(6) -0.0031(6) 0.0001(6)
C11 0.0196(7) 0.0119(7) 0.0264(8) 0.0012(6) -0.0035(7) -0.0011(7)
C12 0.0131(8) 0.0208(8) 0.0182(8) -0.0005(6) 0.0011(6) -0.0015(6)
C13 0.0167(8) 0.0188(8) 0.0176(8) 0.0026(6) 0.0034(6) -0.0024(6)
C14 0.0171(8) 0.0175(7) 0.0147(7) -0.0001(7) 0.0037(7) -0.0007(5)
C15 0.0162(8) 0.0142(7) 0.0122(7) 0.0033(6) 0.0014(6) 0.0020(5)
C16 0.0247(9) 0.0277(9) 0.0124(7) 0.0078(7) -0.0030(6) 0.0000(7)
Cl1 0.01690(16) 0.01039(15) 0.01528(15) -0.00062(12) 0.00114(15) -0.00024(12)
O1 0.0203(6) 0.0171(6) 0.0225(6) -0.0045(5) -0.0008(5) -0.0051(5)
O2 0.0157(5) 0.0206(6) 0.0280(6) 0.0019(4) -0.0006(5) 0.0012(5)
O3 0.0252(7) 0.0109(5) 0.0303(6) -0.0007(5) -0.0027(5) 0.0048(5)
O4 0.0359(8) 0.0230(7) 0.0175(6) 0.0010(6) 0.0083(5) -0.0005(5)
Cl2 0.01338(16) 0.01372(16) 0.01913(17) -0.00071(13) 0.00050(15) -0.00212(13)
O5 0.0370(9) 0.0249(7) 0.0349(8) 0.0108(6) -0.0117(6) 0.0023(6)
O6 0.0200(6) 0.0197(6) 0.0470(8) -0.0074(5) -0.0096(7) 0.0012(6)
O7 0.0401(9) 0.0351(8) 0.0368(8) -0.0028(7) 0.0230(8) -0.0050(6)
O8 0.0283(7) 0.0176(6) 0.0287(7) 0.0024(5) -0.0031(6) -0.0091(5)

loop_
_atom_type_symbol
_atom_type_description
_atom_type_scat_dispersion_real
_atom_type_scat_dispersion_imag
_atom_type_scat_source
C C 0.0033 0.0016 'International Tables Vol C Tables 4.2.6.8 and 6.1.1.4'
H H 0.0000 0.0000 'International Tables Vol C Tables 4.2.6.8 and 6.1.1.4'
Cl Cl 0.1484 0.1585 'International Tables Vol C Tables 4.2.6.8 and 6.1.1.4'
Cu Cu 0.3201 1.2651 'International Tables Vol C Tables 4.2.6.8 and 6.1.1.4'
N N 0.0061 0.0033 'International Tables Vol C Tables 4.2.6.8 and 6.1.1.4'
O O 0.0106 0.0060 'International Tables Vol C Tables 4.2.6.8 and 6.1.1.4'

loop_
_geom_angle_atom_site_label_1
_geom_angle_atom_site_label_2
_geom_angle_atom_site_label_3
_geom_angle
N1 Cu1 N2 82.92(6)
N1 Cu1 N3 176.39(5)
N1 Cu1 N4 81.79(6)
N1 Cu1 O3 90.40(5)
N1 Cu1 O6 91.30(5)
N2 Cu1 N4 161.21(6)
N2 Cu1 O3 91.20(5)
N2 Cu1 O6 80.69(6)
N3 Cu1 N2 96.91(6)
N3 Cu1 N4 99.04(6)
N3 Cu1 O3 86.00(5)
N3 Cu1 O6 92.23(5)
N4 Cu1 O3 99.76(5)
N4 Cu1 O6 88.79(5)
O3 Cu1 O6 171.44(5)
C1 N1 Cu1 119.14(11)
C5 N1 Cu1 118.27(11)
C5 N1 C1 122.07(14)
Cu1 N2 H2 99.0(15)
C6 N2 Cu1 111.60(10)
C6 N2 H2 108.8(16)
C8 N2 Cu1 116.33(11)
C8 N2 H2 108.1(15)
C8 N2 C6 111.95(13)
C10 N3 Cu1 112.38(10)
C11 N3 Cu1 111.48(10)
C11 N3 C10 108.37(13)
C11 N3 C12 108.83(13)
C12 N3 Cu1 110.52(10)
C12 N3 C10 105.00(12)
Cu1 N4 H4 101.8(14)
C14 N4 Cu1 117.72(11)
C14 N4 H4 112.3(14)
C14 N4 C15 110.53(13)
C15 N4 Cu1 111.25(10)
C15 N4 H4 101.8(14)
N1 C1 C2 121.18(15)
N1 C1 C15 115.19(14)
C2 C1 C15 123.48(14)
C1 C2 H2A 121.2
C3 C2 C1 117.68(15)
C3 C2 H2A 121.2
C2 C3 H3 119.8
C2 C3 C4 120.40(15)
C4 C3 H3 119.8
C3 C4 H4A 120.6
C3 C4 C5 118.75(15)
C5 C4 H4A 120.6
N1 C5 C4 119.91(14)
N1 C5 C6 116.31(14)
C4 C5 C6 123.77(15)
N2 C6 C5 110.17(13)
N2 C6 H6 108.1
N2 C6 C7 111.11(13)
C5 C6 H6 108.1
C5 C6 C7 111.28(14)
C7 C6 H6 108.1
C6 C7 H7A 109.5
C6 C7 H7B 109.5
C6 C7 H7C 109.5
H7A C7 H7B 109.5
H7A C7 H7C 109.5
H7B C7 H7C 109.5
N2 C8 H8A 109.4
N2 C8 H8B 109.4
N2 C8 C9 111.04(14)
H8A C8 H8B 108.0
C9 C8 H8A 109.4
C9 C8 H8B 109.4
C8 C9 H9A 108.6
C8 C9 H9B 108.6
C8 C9 C10 114.84(14)
H9A C9 H9B 107.5
C10 C9 H9A 108.6
C10 C9 H9B 108.6
N3 C10 C9 116.03(14)
N3 C10 H10A 108.3
N3 C10 H10B 108.3
C9 C10 H10A 108.3
C9 C10 H10B 108.3
H10A C10 H10B 107.4
N3 C11 H11A 109.5
N3 C11 H11B 109.5
N3 C11 H11C 109.5
H11A C11 H11B 109.5
H11A C11 H11C 109.5
H11B C11 H11C 109.5
N3 C12 H12A 108.3
N3 C12 H12B 108.3
N3 C12 C13 115.72(14)
H12A C12 H12B 107.4
C13 C12 H12A 108.3
C13 C12 H12B 108.3
C12 C13 H13A 108.7
C12 C13 H13B 108.7
H13A C13 H13B 107.6
C14 C13 C12 114.27(14)
C14 C13 H13A 108.7
C14 C13 H13B 108.7
N4 C14 C13 112.03(13)
N4 C14 H14A 109.2
N4 C14 H14B 109.2
C13 C14 H14A 109.2
C13 C14 H14B 109.2
H14A C14 H14B 107.9
N4 C15 C1 110.16(13)
N4 C15 H15 106.9
N4 C15 C16 112.66(14)
C1 C15 H15 106.9
C1 C15 C16 112.84(14)
C16 C15 H15 106.9
C15 C16 H16A 109.5
C15 C16 H16B 109.5
C15 C16 H16C 109.5
H16A C16 H16B 109.5
H16A C16 H16C 109.5
H16B C16 H16C 109.5
O1 Cl1 O3 108.70(8)
O2 Cl1 O1 110.21(8)
O2 Cl1 O3 109.36(8)
O2 Cl1 O4 109.67(9)
O4 Cl1 O1 109.77(8)
O4 Cl1 O3 109.11(8)
Cl1 O3 Cu1 132.04(8)
O6 Cl2 O5 109.19(9)
O7 Cl2 O5 109.90(10)
O7 Cl2 O6 108.79(11)
O7 Cl2 O8 109.08(9)
O8 Cl2 O5 109.81(9)
O8 Cl2 O6 110.05(9)
Cl2 O6 Cu1 132.63(8)

loop_
_geom_bond_atom_site_label_1
_geom_bond_atom_site_label_2
_geom_bond_distance
Cu1 N1 1.9316(13)
Cu1 N2 2.0417(14)
Cu1 N3 2.0108(13)
Cu1 N4 2.0444(15)
Cu1 O3 2.4736(13)
Cu1 O6 2.6478(13)
N1 C1 1.337(2)
N1 C5 1.329(2)
N2 H2 0.83(2)
N2 C6 1.500(2)
N2 C8 1.485(2)
N3 C10 1.507(2)
N3 C11 1.4857(19)
N3 C12 1.496(2)
N4 H4 0.86(2)
N4 C14 1.486(2)
N4 C15 1.497(2)
C1 C2 1.389(2)
C1 C15 1.506(2)
C2 H2A 0.9300
C2 C3 1.386(2)
C3 H3 0.9300
C3 C4 1.390(2)
C4 H4A 0.9300
C4 C5 1.395(2)
C5 C6 1.515(2)
C6 H6 0.9800
C6 C7 1.520(2)
C7 H7A 0.9600
C7 H7B 0.9600
C7 H7C 0.9600
C8 H8A 0.9700
C8 H8B 0.9700
C8 C9 1.515(3)
C9 H9A 0.9700
C9 H9B 0.9700
C9 C10 1.519(2)
C10 H10A 0.9700
C10 H10B 0.9700
C11 H11A 0.9600
C11 H11B 0.9600
C11 H11C 0.9600
C12 H12A 0.9700
C12 H12B 0.9700
C12 C13 1.525(2)
C13 H13A 0.9700
C13 H13B 0.9700
C13 C14 1.517(3)
C14 H14A 0.9700
C14 H14B 0.9700
C15 H15 0.9800
C15 C16 1.524(2)
C16 H16A 0.9600
C16 H16B 0.9600
C16 H16C 0.9600
Cl1 O1 1.4436(13)
Cl1 O2 1.4365(12)
Cl1 O3 1.4498(12)
Cl1 O4 1.4421(13)
Cl2 O5 1.4423(15)
Cl2 O6 1.4403(13)
Cl2 O7 1.4308(15)
Cl2 O8 1.4317(13)

loop_
_geom_hbond_atom_site_label_D
_geom_hbond_atom_site_label_H
_geom_hbond_atom_site_label_A
_geom_hbond_site_symmetry_A
_geom_hbond_distance_DH
_geom_hbond_distance_HA
_geom_hbond_distance_DA
_geom_hbond_angle_DHA
N2 H2 O7 3_556 0.83(2) 2.94(2) 3.536(2) 130.6(18)
N4 H4 O4 2_545 0.86(2) 2.45(2) 3.1619(19) 140.2(18)
N4 H4 O5 . 0.86(2) 2.77(2) 3.423(2) 134.1(17)
C2 H2A O5 2_455 0.93 2.70 3.587(2) 160.5
C3 H3 O1 1_455 0.93 2.68 3.585(2) 164.5
C4 H4A O1 3_566 0.93 2.64 3.518(2) 158.0

loop_
_geom_torsion_atom_site_label_1
_geom_torsion_atom_site_label_2
_geom_torsion_atom_site_label_3
_geom_torsion_atom_site_label_4
_geom_torsion
Cu1 N1 C1 C2 -171.12(12)
Cu1 N1 C1 C15 4.49(19)
Cu1 N1 C5 C4 170.68(12)
Cu1 N1 C5 C6 -9.09(18)
Cu1 N2 C6 C5 2.44(16)
Cu1 N2 C6 C7 126.24(12)
Cu1 N2 C8 C9 -56.21(16)
Cu1 N3 C10 C9 55.43(16)
Cu1 N3 C12 C13 -58.20(16)
Cu1 N4 C14 C13 48.28(16)
Cu1 N4 C15 C1 -15.39(16)
Cu1 N4 C15 C16 -142.35(12)
N1 C1 C2 C3 0.6(2)
N1 C1 C15 N4 7.8(2)
N1 C1 C15 C16 134.62(15)
N1 C5 C6 N2 3.89(19)
N1 C5 C6 C7 -119.80(16)
N2 C8 C9 C10 67.86(19)
N3 C12 C13 C14 75.39(19)
C1 N1 C5 C4 -1.0(2)
C1 N1 C5 C6 179.27(14)
C1 C2 C3 C4 -1.2(2)
C2 C1 C15 N4 -176.75(15)
C2 C1 C15 C16 -49.9(2)
C2 C3 C4 C5 0.7(3)
C3 C4 C5 N1 0.4(2)
C3 C4 C5 C6 -179.88(15)
C4 C5 C6 N2 -175.87(15)
C4 C5 C6 C7 60.4(2)
C5 N1 C1 C2 0.5(2)
C5 N1 C1 C15 176.06(14)
C6 N2 C8 C9 173.83(13)
C8 N2 C6 C5 134.81(14)
C8 N2 C6 C7 -101.40(16)
C8 C9 C10 N3 -70.04(19)
C10 N3 C12 C13 -179.61(15)
C11 N3 C10 C9 -68.21(18)
C11 N3 C12 C13 64.54(18)
C12 N3 C10 C9 175.62(15)
C12 C13 C14 N4 -66.11(19)
C14 N4 C15 C1 -148.11(14)
C14 N4 C15 C16 84.93(17)
C15 N4 C14 C13 177.62(13)
C15 C1 C2 C3 -174.60(15)
O1 Cl1 O3 Cu1 169.81(9)
O2 Cl1 O3 Cu1 49.44(13)
O4 Cl1 O3 Cu1 -70.51(12)
O5 Cl2 O6 Cu1 22.21(15)
O7 Cl2 O6 Cu1 -97.73(14)
O8 Cl2 O6 Cu1 142.81(11)

_cod_database_fobs_code 2241731
